data_7210467
loop_
_publ_author_name
'Avasthi, Kamlakar'
'Ansari, Amantullah'
'Kant, Ruchir'
'Maulik, Prakas R.'
'Ravikumar, Krishnan'
'Chattopadhyay, Partha'
'Adhikary, Nirmal D.'

_publ_section_title
;
 An alternative to &#x2018;propylene/Leonard linker&#x2019; for studying
 arene interactions in flexible pyrazolo[3,4-d]pyrimidine core based
 models both at molecular and supramolecular levels
;
_journal_issue 6
_journal_name_full CrystEngComm
_journal_page_first 2039
_journal_paper_doi 10.1039/c0ce00336k
_journal_volume 13
_journal_year 2011
_chemical_formula_moiety 'C23 H21 N5 S2'
_chemical_formula_sum 'C23 H21 N5 S2'
_chemical_formula_weight 431.57
_chemical_melting_point 118
_chemical_name_common
;
1-(9H-carbazol-9-yl)-3-(4,6-dimethylsulfanyl-1H-pyrazolo (3,4-
d)pyrimidin-1-yl)-2-methylenepropane
;
_chemical_name_systematic
;
1-(9H-carbazol-9-yl)-3-(4,6-dimethylsulfanyl-1H-pyrazolo
[3,4-d]pyrimidin-1-yl)-2-methylenepropane
;
_space_group_IT_number 14
_symmetry_cell_setting monoclinic
_symmetry_space_group_name_Hall '-P 2yn'
_symmetry_space_group_name_H-M 'P 1 21/n 1'
_atom_sites_solution_hydrogens geom
_atom_sites_solution_primary direct
_atom_sites_solution_secondary difmap
_audit_creation_method SHELXL-97
_cell_angle_alpha 90.00
_cell_angle_beta 101.961
_cell_angle_gamma 90.00
_cell_formula_units_Z 4
_cell_length_a 10.1518(10)
_cell_length_b 8.7585(9)
_cell_length_c 24.492(3)
_cell_measurement_reflns_used 7371
_cell_measurement_temperature 296(2)
_cell_measurement_theta_max 26.96
_cell_measurement_theta_min 2.38
_cell_volume 2130.4(4)
_computing_cell_refinement 'SAINT (Bruker)'
_computing_data_collection Apex2,(Bruker)
_computing_data_reduction SAINT(Bruker)
_computing_molecular_graphics 'SHELXTL (Bruker, 1997)'
_computing_publication_material 'SHELXTL (Bruker, 1997)'
_computing_structure_refinement 'SHELXTL (Bruker, 1997)'
_computing_structure_solution 'SHELXTL (Bruker, 1997)'
_diffrn_ambient_temperature 296(2)
_diffrn_measured_fraction_theta_full 0.992
_diffrn_measured_fraction_theta_max 0.992
_diffrn_measurement_device_type 'Bruker Kappa Apex 2'
_diffrn_measurement_method \q-2\q
_diffrn_radiation_monochromator graphite
_diffrn_radiation_source 'fine-focus sealed tube'
_diffrn_radiation_type MoK\a
_diffrn_radiation_wavelength 0.71073
_diffrn_reflns_av_R_equivalents 0.0553
_diffrn_reflns_av_sigmaI/netI 0.0381
_diffrn_reflns_limit_h_max 13
_diffrn_reflns_limit_h_min -13
_diffrn_reflns_limit_k_max 10
_diffrn_reflns_limit_k_min -11
_diffrn_reflns_limit_l_max 31
_diffrn_reflns_limit_l_min -27
_diffrn_reflns_number 20703
_diffrn_reflns_theta_full 27.65
_diffrn_reflns_theta_max 27.65
_diffrn_reflns_theta_min 1.70
_exptl_absorpt_coefficient_mu 0.270
_exptl_absorpt_correction_type none
_exptl_crystal_colour colourless
_exptl_crystal_density_diffrn 1.346
_exptl_crystal_density_method 'not measured'
_exptl_crystal_description 'rectangular block'
_exptl_crystal_F_000 904
_exptl_crystal_size_max .25
_exptl_crystal_size_mid .20
_exptl_crystal_size_min .20
_refine_diff_density_max 0.378
_refine_diff_density_min -0.530
_refine_diff_density_rms 0.042
_refine_ls_extinction_method none
_refine_ls_goodness_of_fit_ref 1.053
_refine_ls_hydrogen_treatment constr
_refine_ls_matrix_type full
_refine_ls_number_parameters 273
_refine_ls_number_reflns 4931
_refine_ls_number_restraints 0
_refine_ls_restrained_S_all 1.053
_refine_ls_R_factor_all 0.0639
_refine_ls_R_factor_gt 0.0434
_refine_ls_shift/su_max 0.000
_refine_ls_shift/su_mean 0.000
_refine_ls_structure_factor_coef Fsqd
_refine_ls_weighting_details 'calc w=1/[\s^2^(Fo^2^)+(0.0609P)^2^+0.1231P] where P=(Fo^2^+2Fc^2^)/3'
_refine_ls_weighting_scheme calc
_refine_ls_wR_factor_gt 0.1127
_refine_ls_wR_factor_ref 0.1224
_reflns_number_gt 3446
_reflns_number_total 4931
_reflns_threshold_expression >2sigma(I)
_cod_data_source_file c0ce00336k.txt
_cod_data_source_block 13A
_cod_depositor_comments
;
The following automatic conversions were performed:

'_symmetry_cell_setting' value 'Monoclinic' changed to 'monoclinic'
according to the built-in table from CIF Core dictionary named
'cif_core.dic' version 2.4.1 from
2010-06-29.

'_exptl_absorpt_correction_type' value 'None' changed to
'none' according to the built-in table from CIF Core dictionary named
'cif_core.dic' version 2.4.1 from 2010-06-29.

Automatic conversion script
Id: cif_fix_values 1891 2012-01-12 08:04:46Z andrius 
;
_cod_original_sg_symbol_H-M 'P2(1)/n '
_cod_database_code 7210467

loop_
_symmetry_equiv_pos_as_xyz
'x, y, z'
'-x+1/2, y+1/2, -z+1/2'
'-x, -y, -z'
'x-1/2, -y-1/2, z-1/2'

loop_
_atom_site_label
_atom_site_type_symbol
_atom_site_fract_x
_atom_site_fract_y
_atom_site_fract_z
_atom_site_U_iso_or_equiv
_atom_site_adp_type
_atom_site_occupancy
_atom_site_symmetry_multiplicity
_atom_site_calc_flag
_atom_site_refinement_flags
C1 C 0.28794(16) -0.06265(19) 0.14276(7) 0.0488(4) Uani 1 1 d .
H1 H 0.2320 -0.0955 0.1661 0.059 Uiso 1 1 calc R
C2 C 0.42230(17) -0.1026(2) 0.15312(8) 0.0569(5) Uani 1 1 d .
H2 H 0.4574 -0.1635 0.1838 0.068 Uiso 1 1 calc R
C3 C 0.50580(17) -0.0532(2) 0.11840(8) 0.0602(5) Uani 1 1 d .
H3 H 0.5964 -0.0799 0.1264 0.072 Uiso 1 1 calc R
C4 C 0.45605(16) 0.0347(2) 0.07243(8) 0.0534(4) Uani 1 1 d .
H4 H 0.5126 0.0665 0.0492 0.064 Uiso 1 1 calc R
C5 C 0.25901(18) 0.2456(2) -0.02919(7) 0.0545(4) Uani 1 1 d .
H5 H 0.3439 0.2462 -0.0380 0.065 Uiso 1 1 calc R
C6 C 0.1535(2) 0.3227(2) -0.06212(8) 0.0635(5) Uani 1 1 d .
H6 H 0.1683 0.3769 -0.0929 0.076 Uiso 1 1 calc R
C7 C 0.0262(2) 0.3213(2) -0.05037(8) 0.0650(5) Uani 1 1 d .
H7 H -0.0434 0.3724 -0.0739 0.078 Uiso 1 1 calc R
C8 C 0.00035(17) 0.2455(2) -0.00444(8) 0.0561(5) Uani 1 1 d .
H8 H -0.0852 0.2456 0.0036 0.067 Uiso 1 1 calc R
C10 C -0.00468(15) 0.0581(2) 0.10327(7) 0.0489(4) Uani 1 1 d .
H10A H 0.0245 -0.0042 0.1363 0.059 Uiso 1 1 calc R
H10B H -0.0711 0.0001 0.0773 0.059 Uiso 1 1 calc R
C11 C -0.07027(15) 0.19989(19) 0.11949(8) 0.0517(4) Uani 1 1 d .
C12 C -0.20172(19) 0.2119(3) 0.10918(11) 0.0903(8) Uani 1 1 d .
H12A H -0.2550 0.1324 0.0917 0.108 Uiso 1 1 calc R
H12B H -0.2418 0.3000 0.1193 0.108 Uiso 1 1 calc R
C13 C 0.01764(17) 0.32836(19) 0.14677(9) 0.0592(5) Uani 1 1 d .
H13A H 0.0405 0.3921 0.1177 0.071 Uiso 1 1 calc R
H13B H -0.0342 0.3904 0.1675 0.071 Uiso 1 1 calc R
C16 C 0.2702(2) 0.1745(2) 0.25464(8) 0.0598(5) Uani 1 1 d .
H16 H 0.2998 0.1188 0.2872 0.072 Uiso 1 1 calc R
C17 C 0.35634(18) 0.24924(19) 0.22480(7) 0.0495(4) Uani 1 1 d .
C18 C 0.49420(18) 0.2664(2) 0.22519(7) 0.0521(4) Uani 1 1 d .
C20 C 0.43529(15) 0.40919(18) 0.14514(7) 0.0446(4) Uani 1 1 d .
C22 C 0.26865(16) 0.31824(17) 0.18004(7) 0.0447(4) Uani 1 1 d .
C23 C 0.35879(18) 0.5900(2) 0.05120(8) 0.0610(5) Uani 1 1 d .
H23A H 0.2942 0.5112 0.0382 0.092 Uiso 1 1 calc R
H23B H 0.3852 0.6380 0.0199 0.092 Uiso 1 1 calc R
H23C H 0.3193 0.6647 0.0716 0.092 Uiso 1 1 calc R
C24 C 0.7672(2) 0.2084(3) 0.25671(12) 0.1018(9) Uani 1 1 d .
H24A H 0.7611 0.1674 0.2199 0.153 Uiso 1 1 calc R
H24B H 0.8383 0.1578 0.2823 0.153 Uiso 1 1 calc R
H24C H 0.7861 0.3158 0.2564 0.153 Uiso 1 1 calc R
C4A C 0.32055(15) 0.07637(18) 0.06048(7) 0.0424(4) Uani 1 1 d .
C8A C 0.10704(15) 0.16882(17) 0.02951(7) 0.0435(4) Uani 1 1 d .
C9A C 0.23860(14) 0.02801(17) 0.09651(7) 0.0406(4) Uani 1 1 d .
C4B C 0.23680(16) 0.16662(18) 0.01760(7) 0.0442(4) Uani 1 1 d .
N9 N 0.10990(12) 0.08686(15) 0.07793(5) 0.0433(3) Uani 1 1 d .
N14 N 0.14189(14) 0.28264(16) 0.18444(6) 0.0512(4) Uani 1 1 d .
N15 N 0.14259(17) 0.19351(17) 0.23054(7) 0.0611(4) Uani 1 1 d .
N19 N 0.53291(14) 0.34546(16) 0.18543(6) 0.0514(4) Uani 1 1 d .
N21 N 0.30270(13) 0.40204(14) 0.13940(5) 0.0448(3) Uani 1 1 d .
S1 S 0.50412(4) 0.50802(5) 0.09602(2) 0.05869(16) Uani 1 1 d .
S2 S 0.61260(6) 0.17951(8) 0.27801(2) 0.0850(2) Uani 1 1 d .

loop_
_atom_site_aniso_label
_atom_site_aniso_U_11
_atom_site_aniso_U_22
_atom_site_aniso_U_33
_atom_site_aniso_U_23
_atom_site_aniso_U_13
_atom_site_aniso_U_12
C1 0.0553(9) 0.0456(9) 0.0477(10) 0.0003(8) 0.0154(8) 0.0053(7)
C2 0.0602(10) 0.0560(11) 0.0532(11) 0.0005(9) 0.0088(9) 0.0114(8)
C3 0.0446(9) 0.0682(12) 0.0657(13) -0.0075(10) 0.0067(9) 0.0074(8)
C4 0.0449(9) 0.0607(11) 0.0572(11) -0.0077(9) 0.0167(8) -0.0055(8)
C5 0.0642(11) 0.0517(10) 0.0513(11) -0.0017(9) 0.0205(9) -0.0136(8)
C6 0.0874(14) 0.0542(12) 0.0491(11) 0.0109(9) 0.0150(10) -0.0108(10)
C7 0.0790(13) 0.0551(12) 0.0574(12) 0.0146(9) 0.0058(10) 0.0042(9)
C8 0.0558(10) 0.0532(11) 0.0584(11) 0.0056(9) 0.0098(8) 0.0038(8)
C10 0.0435(8) 0.0478(9) 0.0583(11) 0.0027(8) 0.0171(8) -0.0078(7)
C11 0.0392(8) 0.0534(10) 0.0680(12) 0.0114(9) 0.0240(8) 0.0031(7)
C12 0.0471(11) 0.0960(17) 0.133(2) 0.0200(16) 0.0318(13) 0.0083(10)
C13 0.0559(10) 0.0449(10) 0.0839(14) 0.0005(9) 0.0309(10) 0.0094(8)
C16 0.0818(13) 0.0536(11) 0.0475(11) 0.0006(8) 0.0211(10) -0.0094(9)
C17 0.0668(10) 0.0406(9) 0.0425(10) -0.0025(7) 0.0146(8) -0.0069(7)
C18 0.0622(10) 0.0470(10) 0.0449(10) -0.0014(8) 0.0057(8) -0.0063(8)
C20 0.0520(9) 0.0362(8) 0.0464(10) -0.0021(7) 0.0124(7) -0.0018(7)
C22 0.0550(9) 0.0347(8) 0.0478(10) -0.0064(7) 0.0185(8) -0.0049(7)
C23 0.0678(11) 0.0578(12) 0.0564(12) 0.0106(9) 0.0105(9) -0.0045(9)
C24 0.0630(13) 0.117(2) 0.112(2) 0.0422(17) -0.0117(13) -0.0100(12)
C4A 0.0445(8) 0.0398(9) 0.0446(9) -0.0074(7) 0.0131(7) -0.0049(6)
C8A 0.0488(8) 0.0392(9) 0.0430(9) -0.0014(7) 0.0109(7) -0.0033(6)
C9A 0.0426(8) 0.0359(8) 0.0444(9) -0.0057(7) 0.0115(7) -0.0001(6)
C4B 0.0506(9) 0.0410(9) 0.0422(9) -0.0056(7) 0.0124(7) -0.0086(7)
N9 0.0426(7) 0.0424(7) 0.0479(8) 0.0035(6) 0.0165(6) 0.0015(5)
N14 0.0577(8) 0.0451(8) 0.0554(9) -0.0025(7) 0.0225(7) -0.0040(6)
N15 0.0797(11) 0.0526(9) 0.0592(10) -0.0012(8) 0.0336(9) -0.0101(8)
N19 0.0535(8) 0.0499(8) 0.0494(9) 0.0025(7) 0.0074(7) -0.0054(6)
N21 0.0517(7) 0.0381(7) 0.0468(8) -0.0006(6) 0.0148(6) -0.0023(6)
S1 0.0536(3) 0.0612(3) 0.0647(3) 0.0173(2) 0.0203(2) 0.0007(2)
S2 0.0813(4) 0.1007(5) 0.0631(4) 0.0315(3) -0.0079(3) -0.0117(3)

loop_
_atom_type_symbol
_atom_type_description
_atom_type_scat_dispersion_real
_atom_type_scat_dispersion_imag
_atom_type_scat_source
C C 0.0033 0.0016 'International Tables Vol C Tables 4.2.6.8 and 6.1.1.4'
H H 0.0000 0.0000 'International Tables Vol C Tables 4.2.6.8 and 6.1.1.4'
N N 0.0061 0.0033 'International Tables Vol C Tables 4.2.6.8 and 6.1.1.4'
S S 0.1246 0.1234 'International Tables Vol C Tables 4.2.6.8 and 6.1.1.4'

loop_
_geom_angle_atom_site_label_1
_geom_angle_atom_site_label_2
_geom_angle_atom_site_label_3
_geom_angle
C2 C1 C9A 118.07(16)
C1 C2 C3 120.93(17)
C4 C3 C2 120.68(16)
C3 C4 C4A 119.92(17)
C6 C5 C4B 119.05(17)
C5 C6 C7 121.42(17)
C8 C7 C6 121.32(18)
C7 C8 C8A 117.59(16)
N9 C10 C11 114.15(13)
C12 C11 C10 120.38(19)
C12 C11 C13 120.83(18)
C10 C11 C13 118.79(13)
N14 C13 C11 115.60(14)
N15 C16 C17 111.49(17)
C22 C17 C18 115.49(15)
C22 C17 C16 104.15(15)
C18 C17 C16 140.24(17)
N19 C18 C17 119.96(16)
N19 C18 S2 120.70(14)
C17 C18 S2 119.33(14)
N21 C20 N19 128.81(15)
N21 C20 S1 119.61(12)
N19 C20 S1 111.57(11)
N21 C22 N14 125.69(15)
N21 C22 C17 126.83(15)
N14 C22 C17 107.46(14)
C4 C4A C9A 118.58(16)
C4 C4A C4B 134.69(16)
C9A C4A C4B 106.71(13)
N9 C8A C8 129.65(15)
N9 C8A C4B 108.47(13)
C8 C8A C4B 121.88(15)
C1 C9A N9 129.36(14)
C1 C9A C4A 121.79(14)
N9 C9A C4A 108.84(14)
C5 C4B C8A 118.72(15)
C5 C4B C4A 134.27(15)
C8A C4B C4A 107.00(14)
C8A N9 C9A 108.94(12)
C8A N9 C10 125.58(13)
C9A N9 C10 125.36(13)
C22 N14 N15 110.78(14)
C22 N14 C13 126.93(15)
N15 N14 C13 122.29(14)
C16 N15 N14 106.12(14)
C18 N19 C20 117.75(14)
C20 N21 C22 111.10(14)
C20 S1 C23 102.98(8)
C18 S2 C24 103.61(10)

loop_
_geom_bond_atom_site_label_1
_geom_bond_atom_site_label_2
_geom_bond_distance
C1 C2 1.380(2)
C1 C9A 1.389(2)
C2 C3 1.388(2)
C3 C4 1.371(3)
C4 C4A 1.394(2)
C5 C6 1.376(3)
C5 C4B 1.396(2)
C6 C7 1.381(3)
C7 C8 1.377(2)
C8 C8A 1.394(2)
C10 N9 1.4493(18)
C10 C11 1.501(2)
C11 C12 1.310(2)
C11 C13 1.504(2)
C13 N14 1.456(2)
C16 N15 1.318(2)
C16 C17 1.412(2)
C17 C22 1.398(2)
C17 C18 1.406(2)
C18 N19 1.319(2)
C18 S2 1.7472(18)
C20 N21 1.3255(19)
C20 N19 1.365(2)
C20 S1 1.7417(17)
C22 N21 1.338(2)
C22 N14 1.350(2)
C23 S1 1.7962(18)
C24 S2 1.772(2)
C4A C9A 1.398(2)
C4A C4B 1.442(2)
C8A N9 1.382(2)
C8A C4B 1.407(2)
C9A N9 1.3905(18)
N14 N15 1.371(2)
